data_2205339
loop_
_publ_author_name
'Dao-Li An'
'Shan Gao'
'Li-Hua Huo'
'Jian-Rong Li'

_publ_section_title
;<i>catena</i>-Poly[[[tetraaqua(3-carboxy-4-hydroxybenzenesulfonato)strontium(II)]-\m~3~-3-carboxy-4-hydroxybenzenesulfonato]
 dihydrate]
;
_journal_issue 3
_journal_name_full 'Acta Crystallographica Section E'
_journal_page_first m417
_journal_page_last m419
_journal_paper_doi 10.1107/S1600536805002801
_journal_volume 61
_journal_year 2005
_chemical_formula_iupac '[Sr (C7 H5 O6 S)2 (H2 O)4], 2H2 O'
_chemical_formula_moiety 'C14 H18 O16 S2 Sr, 2H2 O'
_chemical_formula_sum 'C14 H22 O18 S2 Sr'
_chemical_formula_weight 630.06
_chemical_name_systematic
;
catena-Poly[[]tetraaqua(3-carboxy-4-hydroxybenzenesulfonato)strontium(II)]-
\m~3~-3-carboxy-4-hydroxybenzenesulfonato] dihydrate]
;
_space_group_IT_number 2
_symmetry_cell_setting triclinic
_symmetry_space_group_name_Hall '-P 1'
_symmetry_space_group_name_H-M 'P -1'
_atom_sites_solution_hydrogens geom
_atom_sites_solution_primary direct
_atom_sites_solution_secondary difmap
_audit_creation_method SHELXL-97
_cell_angle_alpha 96.41(3)
_cell_angle_beta 90.83(3)
_cell_angle_gamma 108.49(3)
_cell_formula_units_Z 2
_cell_length_a 6.8930(10)
_cell_length_b 7.0780(10)
_cell_length_c 24.754(5)
_cell_measurement_reflns_used 6098
_cell_measurement_temperature 293(2)
_cell_measurement_theta_max 27.44
_cell_measurement_theta_min 3.07
_cell_volume 1136.6(4)
_computing_cell_refinement RAPID-AUTO
_computing_data_collection 'RAPID-AUTO (Rigaku, 1998)'
_computing_data_reduction 'CrystalStructure (Rigaku/MSC, 2002)'
_computing_molecular_graphics SHELXL97
_computing_publication_material SHELXL97
_computing_structure_refinement 'SHELXL97 (Sheldrick, 1997)'
_computing_structure_solution 'SHELXS97 (Sheldrick, 1997)'
_diffrn_ambient_temperature 293(2)
_diffrn_detector_area_resol_mean 10.000
_diffrn_measured_fraction_theta_full 0.994
_diffrn_measured_fraction_theta_max 0.994
_diffrn_measurement_device_type 'Rigaku R-AXIS RAPID'
_diffrn_measurement_method \w
_diffrn_radiation_monochromator graphite
_diffrn_radiation_source 'fine-focus sealed tube'
_diffrn_radiation_type MoK\a
_diffrn_radiation_wavelength 0.71073
_diffrn_reflns_av_R_equivalents 0.0256
_diffrn_reflns_av_sigmaI/netI 0.0284
_diffrn_reflns_limit_h_max 8
_diffrn_reflns_limit_h_min -8
_diffrn_reflns_limit_k_max 8
_diffrn_reflns_limit_k_min -9
_diffrn_reflns_limit_l_max 31
_diffrn_reflns_limit_l_min -32
_diffrn_reflns_number 11145
_diffrn_reflns_theta_full 27.45
_diffrn_reflns_theta_max 27.45
_diffrn_reflns_theta_min 3.06
_diffrn_standards_decay_% 0
_diffrn_standards_interval_count 0
_diffrn_standards_interval_time 0
_diffrn_standards_number 0
_exptl_absorpt_coefficient_mu 2.644
_exptl_absorpt_correction_T_max 0.530
_exptl_absorpt_correction_T_min 0.509
_exptl_absorpt_correction_type multi-scan
_exptl_absorpt_process_details '(ABSCOR; Higashi, 1995)'
_exptl_crystal_colour Colorless
_exptl_crystal_density_diffrn 1.841
_exptl_crystal_density_meas ?
_exptl_crystal_density_method 'not measured'
_exptl_crystal_description Block
_exptl_crystal_F_000 640
_exptl_crystal_size_max 0.26
_exptl_crystal_size_mid 0.26
_exptl_crystal_size_min 0.24
_refine_diff_density_max 0.318
_refine_diff_density_min -0.467
_refine_ls_extinction_method none
_refine_ls_goodness_of_fit_ref 1.028
_refine_ls_hydrogen_treatment mixed
_refine_ls_matrix_type full
_refine_ls_number_parameters 380
_refine_ls_number_reflns 5160
_refine_ls_number_restraints 12
_refine_ls_restrained_S_all 1.027
_refine_ls_R_factor_all 0.0358
_refine_ls_R_factor_gt 0.0275
_refine_ls_shift/su_max 0.002
_refine_ls_shift/su_mean <0.0002
_refine_ls_structure_factor_coef Fsqd
_refine_ls_weighting_details 'calc w = 1/[\s^2^(Fo^2^)+(0.0319P)^2^+0.4193P] where P = (Fo^2^+2Fc^2^)/3'
_refine_ls_weighting_scheme calc
_refine_ls_wR_factor_gt 0.0595
_refine_ls_wR_factor_ref 0.0619
_reflns_number_gt 4497
_reflns_number_total 5160
_reflns_threshold_expression I>2\s(I)
_cod_data_source_file rn6039.cif
_cod_data_source_block I
_cod_depositor_comments
;
The following automatic conversions were performed:
'_geom_bond_publ_flag' value 'Yes' changed to 'yes' according to
'/home/saulius/struct/CIF-dictionaries/cif_core.dic' dictionary named
'cif_core.dic' version 2.4.1 from 2010-06-29 (8
times).

'_geom_angle_publ_flag' value 'Yes' changed to 'yes' according to
'/home/saulius/struct/CIF-dictionaries/cif_core.dic' dictionary named
'cif_core.dic' version 2.4.1 from 2010-06-29 (28 times).

Automatic conversion script
Id: cif_fix_enum 1527 2010-12-29 10:47:43Z saulius 

The following automatic conversions were performed:

'_geom_bond_publ_flag' value 'Yes' changed to 'yes' according to
/home/saulius/struct/CIF-dictionaries/cif_core.dic dictionary named
'cif_core.dic' version 2.4.1 from 2010-06-29 (8
times).

'_geom_angle_publ_flag' value 'Yes' changed to 'yes'
according to /home/saulius/struct/CIF-dictionaries/cif_core.dic
dictionary named 'cif_core.dic' version 2.4.1 from 2010-06-29 (28
times).

Automatic conversion script
Id: cif_fix_values 1715 2011-07-08 13:25:40Z adriana 

The following automatic conversions were performed:

'_exptl_crystal_density_meas' value 'none' was changed to '?' - the
value is perceived as not measured.

Automatic conversion script
Id: cif_fix_values 3008 2015-01-20 13:52:24Z robertas 
;
_cod_original_cell_volume 1136.5(4)
_cod_database_code 2205339
_cod_database_fobs_code 2205339

loop_
_symmetry_equiv_pos_as_xyz
'x, y, z'
'-x, -y, -z'

loop_
_atom_site_label
_atom_site_fract_x
_atom_site_fract_y
_atom_site_fract_z
_atom_site_U_iso_or_equiv
_atom_site_adp_type
_atom_site_calc_flag
_atom_site_refinement_flags
_atom_site_occupancy
_atom_site_type_symbol
Sr1 0.56771(3) 0.21834(3) 0.294713(7) 0.01965(6) Uani d . 1 Sr
S1 0.41196(7) 0.69622(7) 0.342393(19) 0.02010(10) Uani d . 1 S
S2 0.25460(8) 0.10884(8) 0.15309(2) 0.02643(12) Uani d . 1 S
O1 0.4151(2) 0.5033(2) 0.31629(6) 0.0309(3) Uani d . 1 O
O2 0.5309(2) 0.8639(2) 0.31478(6) 0.0274(3) Uani d . 1 O
O3 0.2029(2) 0.6980(2) 0.35134(6) 0.0273(3) Uani d . 1 O
O4 0.4862(2) 0.7675(2) 0.60053(6) 0.0305(3) Uani d . 1 O
O5 0.2103(2) 0.7237(3) 0.54619(7) 0.0360(4) Uani d . 1 O
O6 0.8313(3) 0.7955(3) 0.55784(7) 0.0415(4) Uani d . 1 O
O7 0.3905(3) 0.1379(3) 0.20067(6) 0.0409(4) Uani d . 1 O
O8 0.1200(3) 0.2316(3) 0.15814(7) 0.0411(4) Uani d . 1 O
O9 0.1345(3) -0.1031(2) 0.13809(6) 0.0346(4) Uani d . 1 O
O10 0.1305(3) 0.1734(3) -0.04903(7) 0.0397(4) Uani d . 1 O
O11 0.4264(3) 0.2769(3) -0.08968(6) 0.0429(4) Uani d . 1 O
O12 0.7698(3) 0.3518(3) -0.03138(8) 0.0433(5) Uani d . 1 O
O1W 0.8156(3) 0.5321(3) 0.26431(9) 0.0493(5) Uani d D 1 O
O2W 0.8357(3) 0.0818(3) 0.24024(7) 0.0370(4) Uani d D 1 O
O3W 0.1618(2) 0.0471(3) 0.31154(7) 0.0333(4) Uani d D 1 O
O4W 0.9289(2) 0.3115(3) 0.35426(6) 0.0283(3) Uani d D 1 O
O5W 0.1803(3) 0.6202(3) 0.20657(9) 0.0472(5) Uani d D 1 O
O6W 0.6094(3) -0.2963(3) 0.19978(7) 0.0392(4) Uani d D 1 O
C1 0.5209(3) 0.7517(3) 0.50515(8) 0.0216(4) Uani d . 1 C
C2 0.7294(3) 0.7744(3) 0.50955(9) 0.0267(4) Uani d . 1 C
C3 0.8391(3) 0.7752(4) 0.46262(9) 0.0333(5) Uani d . 1 C
H3 0.9779 0.7901 0.4655 0.040 Uiso calc R 1 H
C4 0.7435(3) 0.7541(3) 0.41225(9) 0.0291(5) Uani d . 1 C
H4 0.8179 0.7556 0.3812 0.035 Uiso calc R 1 H
C5 0.5344(3) 0.7305(3) 0.40759(8) 0.0215(4) Uani d . 1 C
C6 0.4241(3) 0.7284(3) 0.45357(8) 0.0216(4) Uani d . 1 C
H6 0.2848 0.7115 0.4504 0.026 Uiso calc R 1 H
C7 0.4043(3) 0.7487(3) 0.55467(8) 0.0230(4) Uani d . 1 C
C8 0.4327(3) 0.2370(3) 0.00390(8) 0.0252(4) Uani d . 1 C
C9 0.6475(3) 0.2959(3) 0.00987(9) 0.0284(5) Uani d . 1 C
C10 0.7413(3) 0.2987(4) 0.06034(10) 0.0349(5) Uani d . 1 C
H10 0.8834 0.3383 0.0645 0.042 Uiso calc R 1 H
C11 0.6245(3) 0.2430(4) 0.10415(9) 0.0315(5) Uani d . 1 C
H11 0.6881 0.2441 0.1376 0.038 Uiso calc R 1 H
C12 0.4115(3) 0.1850(3) 0.09846(8) 0.0257(4) Uani d . 1 C
C13 0.3166(3) 0.1831(3) 0.04872(8) 0.0259(4) Uani d . 1 C
H13 0.1745 0.1455 0.0451 0.031 Uiso calc R 1 H
C14 0.3305(3) 0.2314(3) -0.04921(9) 0.0292(5) Uani d . 1 C
H21 0.741(6) 0.801(5) 0.5835(15) 0.077(11) Uiso d . 1 H
H22 0.156(5) 0.718(5) 0.5750(14) 0.061(10) Uiso d . 1 H
H23 0.693(5) 0.338(5) -0.0571(14) 0.065(11) Uiso d . 1 H
H24 0.069(5) 0.172(5) -0.0779(13) 0.057(9) Uiso d . 1 H
H15A 0.936(2) 0.557(5) 0.2534(12) 0.059(10) Uiso d D 1 H
H15B 0.746(4) 0.580(4) 0.2446(11) 0.055(9) Uiso d D 1 H
H16A 0.769(4) -0.034(2) 0.2249(12) 0.064(10) Uiso d D 1 H
H16B 0.907(4) 0.147(4) 0.2168(10) 0.062(10) Uiso d D 1 H
H17A 0.143(6) -0.071(3) 0.3194(15) 0.084(13) Uiso d D 1 H
H17B 0.077(4) 0.029(4) 0.2850(8) 0.052(9) Uiso d D 1 H
H18A 0.990(5) 0.232(4) 0.3410(13) 0.070(11) Uiso d D 1 H
H18B 1.007(4) 0.430(2) 0.3537(13) 0.063(10) Uiso d D 1 H
H19A 0.159(5) 0.696(4) 0.1849(12) 0.076(12) Uiso d D 1 H
H19B 0.161(5) 0.509(3) 0.1874(12) 0.068(11) Uiso d D 1 H
H20A 0.486(2) -0.318(4) 0.2077(12) 0.052(9) Uiso d D 1 H
H20B 0.597(5) -0.305(5) 0.1655(4) 0.066(10) Uiso d D 1 H

loop_
_atom_site_aniso_label
_atom_site_aniso_U_11
_atom_site_aniso_U_22
_atom_site_aniso_U_33
_atom_site_aniso_U_12
_atom_site_aniso_U_13
_atom_site_aniso_U_23
Sr1 0.02099(9) 0.02182(9) 0.01670(9) 0.00745(7) -0.00027(6) 0.00306(7)
S1 0.0231(2) 0.0203(2) 0.0181(2) 0.00842(19) 0.00137(18) 0.00320(19)
S2 0.0286(3) 0.0315(3) 0.0176(2) 0.0075(2) -0.0021(2) 0.0034(2)
O1 0.0432(9) 0.0226(7) 0.0289(8) 0.0144(7) 0.0001(7) -0.0002(6)
O2 0.0328(8) 0.0256(7) 0.0253(7) 0.0094(6) 0.0058(6) 0.0093(6)
O3 0.0227(7) 0.0344(8) 0.0267(8) 0.0112(6) 0.0005(6) 0.0061(6)
O4 0.0281(8) 0.0452(9) 0.0193(7) 0.0135(7) -0.0006(6) 0.0042(7)
O5 0.0251(8) 0.0666(12) 0.0224(8) 0.0220(8) 0.0037(6) 0.0087(8)
O6 0.0254(8) 0.0769(13) 0.0253(8) 0.0210(9) -0.0044(7) 0.0061(9)
O7 0.0421(10) 0.0539(11) 0.0195(8) 0.0053(8) -0.0094(7) 0.0057(7)
O8 0.0452(10) 0.0459(10) 0.0394(9) 0.0225(8) 0.0140(8) 0.0106(8)
O9 0.0394(9) 0.0316(8) 0.0268(8) 0.0021(7) -0.0060(7) 0.0070(7)
O10 0.0310(9) 0.0574(11) 0.0260(8) 0.0053(8) -0.0073(7) 0.0120(8)
O11 0.0436(10) 0.0603(12) 0.0225(8) 0.0115(9) 0.0027(7) 0.0108(8)
O12 0.0305(9) 0.0646(13) 0.0310(9) 0.0094(9) 0.0085(8) 0.0072(9)
O1W 0.0309(10) 0.0526(12) 0.0715(14) 0.0128(9) 0.0082(10) 0.0379(11)
O2W 0.0371(9) 0.0389(10) 0.0335(9) 0.0105(8) 0.0111(8) 0.0019(8)
O3W 0.0299(9) 0.0332(9) 0.0379(9) 0.0111(7) -0.0022(7) 0.0068(8)
O4W 0.0238(8) 0.0356(9) 0.0257(8) 0.0096(7) 0.0020(6) 0.0047(7)
O5W 0.0545(12) 0.0409(11) 0.0507(12) 0.0185(10) 0.0055(10) 0.0149(10)
O6W 0.0403(10) 0.0531(11) 0.0250(9) 0.0163(9) -0.0001(8) 0.0054(8)
C1 0.0235(10) 0.0227(9) 0.0206(9) 0.0097(8) 0.0003(8) 0.0037(8)
C2 0.0231(10) 0.0332(11) 0.0247(10) 0.0105(9) -0.0019(8) 0.0038(9)
C3 0.0174(10) 0.0504(14) 0.0335(12) 0.0128(10) 0.0006(9) 0.0060(11)
C4 0.0237(10) 0.0391(12) 0.0259(10) 0.0114(9) 0.0055(8) 0.0055(9)
C5 0.0244(10) 0.0215(9) 0.0203(9) 0.0094(8) 0.0006(8) 0.0035(8)
C6 0.0187(9) 0.0254(10) 0.0227(10) 0.0093(8) 0.0015(8) 0.0050(8)
C7 0.0258(10) 0.0253(10) 0.0199(9) 0.0107(8) 0.0008(8) 0.0038(8)
C8 0.0276(10) 0.0274(10) 0.0203(9) 0.0088(9) -0.0007(8) 0.0022(8)
C9 0.0292(11) 0.0304(11) 0.0270(11) 0.0115(9) 0.0034(9) 0.0035(9)
C10 0.0235(11) 0.0453(14) 0.0363(13) 0.0118(10) -0.0012(9) 0.0048(11)
C11 0.0286(11) 0.0406(13) 0.0265(11) 0.0130(10) -0.0060(9) 0.0047(10)
C12 0.0283(11) 0.0280(11) 0.0204(10) 0.0084(9) -0.0008(8) 0.0037(8)
C13 0.0238(10) 0.0307(11) 0.0229(10) 0.0080(9) -0.0011(8) 0.0044(9)
C14 0.0331(12) 0.0286(11) 0.0240(10) 0.0076(9) -0.0020(9) 0.0031(9)

loop_
_atom_type_symbol
_atom_type_description
_atom_type_scat_dispersion_real
_atom_type_scat_dispersion_imag
_atom_type_scat_source
C C 0.0033 0.0016 'International Tables Vol C Tables 4.2.6.8 and 6.1.1.4'
H H 0.0000 0.0000 'International Tables Vol C Tables 4.2.6.8 and 6.1.1.4'
O O 0.0106 0.0060 'International Tables Vol C Tables 4.2.6.8 and 6.1.1.4'
S S 0.1246 0.1234 'International Tables Vol C Tables 4.2.6.8 and 6.1.1.4'
Sr Sr -1.5307 3.2498 'International Tables Vol C Tables 4.2.6.8 and 6.1.1.4'

loop_
_geom_angle_atom_site_label_1
_geom_angle_atom_site_label_2
_geom_angle_atom_site_label_3
_geom_angle_site_symmetry_1
_geom_angle_site_symmetry_3
_geom_angle
_geom_angle_publ_flag
O1 Sr1 O2W . . 148.03(6) yes
O1 Sr1 O3W . . 72.46(6) yes
O1 Sr1 O4 . 2_666 75.35(6) yes
O1 Sr1 O4W . . 108.70(6) yes
O1W Sr1 O1 . . 72.64(6) yes
O1W Sr1 O2 . 1_545 143.54(6) yes
O1W Sr1 O2W . . 76.67(7) yes
O1W Sr1 O3W . . 141.31(6) yes
O1W Sr1 O4 . 2_666 115.51(7) yes
O1W Sr1 O4W . . 71.63(6) yes
O2 Sr1 O1 1_545 . 142.11(5) yes
O2 Sr1 O2W 1_545 . 69.84(6) yes
O2 Sr1 O3W 1_545 . 74.67(6) yes
O2 Sr1 O4 1_545 2_666 76.32(6) yes
O2 Sr1 O4W 1_545 . 83.02(6) yes
O2W Sr1 O3W . . 132.48(6) yes
O2W Sr1 O4W . . 68.85(6) yes
O4 Sr1 O2W 2_666 . 127.40(6) yes
O4 Sr1 O3W 2_666 . 70.43(6) yes
O4 Sr1 O4W 2_666 . 68.07(5) yes
O4W Sr1 O3W . . 136.37(5) yes
O7 Sr1 O1 . . 89.84(6) yes
O7 Sr1 O1W . . 88.72(7) yes
O7 Sr1 O2 . 1_545 99.44(6) yes
O7 Sr1 O2W . . 80.67(6) yes
O7 Sr1 O3W . . 75.03(6) yes
O7 Sr1 O4 . 2_666 145.10(5) yes
O7 Sr1 O4W . . 146.59(6) yes
O7 Sr1 H15B . . 76.2(5) no
O1W Sr1 H15B . . 16.3(4) no
O2 Sr1 H15B 1_545 . 154.9(6) no
O1 Sr1 H15B . . 62.9(6) no
O4 Sr1 H15B 2_666 . 121.3(6) no
O2W Sr1 H15B . . 85.1(6) no
O4W Sr1 H15B . . 87.6(4) no
O3W Sr1 H15B . . 126.1(4) no
O1 S1 O2 . . 112.95(9) no
O1 S1 O3 . . 111.95(10) no
O2 S1 O3 . . 112.67(9) no
O1 S1 C5 . . 106.35(10) no
O2 S1 C5 . . 106.02(10) no
O3 S1 C5 . . 106.28(9) no
O7 S2 O8 . . 113.54(11) no
O7 S2 O9 . . 112.03(11) no
O8 S2 O9 . . 110.31(11) no
O7 S2 C12 . . 106.79(10) no
O8 S2 C12 . . 106.70(10) no
O9 S2 C12 . . 107.05(10) no
S1 O1 Sr1 . . 155.04(10) no
S1 O2 Sr1 . 1_565 145.02(9) no
C7 O4 Sr1 . 2_666 145.89(14) no
C7 O5 H22 . . 109(2) no
C2 O6 H21 . . 106(2) no
S2 O7 Sr1 . . 166.90(12) no
C14 O10 H24 . . 116(2) no
C9 O12 H23 . . 105(2) no
Sr1 O1W H15A . . 132(2) no
Sr1 O1W H15B . . 107(2) no
H15A O1W H15B . . 110(3) no
Sr1 O2W H16A . . 106(2) no
Sr1 O2W H16B . . 121(2) no
H16A O2W H16B . . 108(3) no
Sr1 O3W H17A . . 109(3) no
Sr1 O3W H17B . . 118(2) no
H17A O3W H17B . . 103(3) no
Sr1 O4W H18A . . 107(2) no
Sr1 O4W H18B . . 114(2) no
H18A O4W H18B . . 108(3) no
H19A O5W H19B . . 105(3) no
H20A O6W H20B . . 101(3) no
C2 C1 C6 . . 119.51(18) no
C2 C1 C7 . . 119.72(18) no
C6 C1 C7 . . 120.75(18) no
O6 C2 C3 . . 117.81(19) no
O6 C2 C1 . . 122.53(19) no
C3 C2 C1 . . 119.66(19) no
C4 C3 C2 . . 120.5(2) no
C4 C3 H3 . . 119.8 no
C2 C3 H3 . . 119.8 no
C3 C4 C5 . . 120.08(19) no
C3 C4 H4 . . 120.0 no
C5 C4 H4 . . 120.0 no
C6 C5 C4 . . 120.02(19) no
C6 C5 S1 . . 120.40(15) no
C4 C5 S1 . . 119.55(16) no
C5 C6 C1 . . 120.23(18) no
C5 C6 H6 . . 119.9 no
C1 C6 H6 . . 119.9 no
O4 C7 O5 . . 123.12(19) no
O4 C7 C1 . . 121.87(18) no
O5 C7 C1 . . 115.01(18) no
C13 C8 C9 . . 119.41(19) no
C13 C8 C14 . . 120.11(19) no
C9 C8 C14 . . 120.48(19) no
O12 C9 C10 . . 117.5(2) no
O12 C9 C8 . . 122.8(2) no
C10 C9 C8 . . 119.6(2) no
C11 C10 C9 . . 120.3(2) no
C11 C10 H10 . . 119.8 no
C9 C10 H10 . . 119.8 no
C10 C11 C12 . . 120.2(2) no
C10 C11 H11 . . 119.9 no
C12 C11 H11 . . 119.9 no
C13 C12 C11 . . 120.0(2) no
C13 C12 S2 . . 117.95(16) no
C11 C12 S2 . . 122.04(16) no
C12 C13 C8 . . 120.4(2) no
C12 C13 H13 . . 119.8 no
C8 C13 H13 . . 119.8 no
O11 C14 O10 . . 123.6(2) no
O11 C14 C8 . . 122.3(2) no
O10 C14 C8 . . 114.08(19) no

loop_
_geom_bond_atom_site_label_1
_geom_bond_atom_site_label_2
_geom_bond_site_symmetry_2
_geom_bond_distance
_geom_bond_publ_flag
Sr1 O1 . 2.566(2) yes
Sr1 O2 1_545 2.546(2) yes
Sr1 O1W . 2.534(2) yes
Sr1 O2W . 2.660(2) yes
Sr1 O4W . 2.728(2) yes
Sr1 O3W . 2.732(2) yes
Sr1 O4 2_666 2.620(2) yes
Sr1 O7 . 2.533(2) yes
S1 O1 . 1.450(2) n
S1 O2 . 1.459(2) n
S1 O3 . 1.465(2) n
S1 C5 . 1.766(2) no
S2 O7 . 1.448(2) n
S2 O8 . 1.457(2) n
S2 O9 . 1.467(2) n
S2 C12 . 1.768(2) no
O2 Sr1 1_565 2.546(2) no
O4 C7 . 1.235(2) n
O4 Sr1 2_666 2.620(2) no
O5 C7 . 1.303(3) n
O5 H22 . 0.81(3) no
O6 C2 . 1.347(3) no
O6 H21 . 0.90(4) no
O10 C14 . 1.308(3) n
O10 H24 . 0.82(3) no
O11 C14 . 1.225(3) n
O12 C9 . 1.347(3) no
O12 H23 . 0.80(3) no
O1W H15A . 0.847(10) no
O1W H15B . 0.848(10) no
O2W H16A . 0.848(10) no
O2W H16B . 0.844(10) no
O3W H17A . 0.849(10) no
O3W H17B . 0.843(10) no
O4W H18A . 0.844(10) no
O4W H18B . 0.844(10) no
O5W H19A . 0.844(10) no
O5W H19B . 0.840(10) no
O6W H20A . 0.845(10) no
O6W H20B . 0.845(10) no
C1 C2 . 1.395(3) no
C1 C6 . 1.400(3) no
C1 C7 . 1.474(3) no
C2 C3 . 1.395(3) no
C3 C4 . 1.372(3) no
C3 H3 . 0.9300 no
C4 C5 . 1.399(3) no
C4 H4 . 0.9300 no
C5 C6 . 1.376(3) no
C6 H6 . 0.9300 no
C8 C13 . 1.394(3) no
C8 C9 . 1.406(3) no
C8 C14 . 1.473(3) no
C9 C10 . 1.394(3) no
C10 C11 . 1.378(3) no
C10 H10 . 0.9300 no
C11 C12 . 1.394(3) no
C11 H11 . 0.9300 no
C12 C13 . 1.382(3) no
C13 H13 . 0.9300 no

loop_
_geom_hbond_atom_site_label_D
_geom_hbond_atom_site_label_H
_geom_hbond_atom_site_label_A
_geom_hbond_site_symmetry_A
_geom_hbond_distance_DH
_geom_hbond_distance_HA
_geom_hbond_distance_DA
_geom_hbond_angle_DHA
_geom_hbond_publ_flag
O1W H15A O5W 1_655 0.850(10) 2.020(10) 2.839(3) 163(3) yes
O1W H15B O6W 1_565 0.850(10) 1.890(10) 2.740(3) 176(3) yes
O2W H16A O6W . 0.850(10) 1.860(10) 2.703(3) 173(3) yes
O2W H16B O8 1_655 0.840(10) 2.080(10) 2.894(3) 162(3) yes
O3W H17B O2W 1_455 0.840(10) 2.14(2) 2.926(3) 155(3) yes
O3W H17A O3 1_545 0.850(10) 2.04(2) 2.852(2) 159(4) yes
O4W H18B O3 1_655 0.840(10) 1.960(10) 2.797(2) 176(3) yes
O4W H18A O3W 1_655 0.840(10) 2.110(10) 2.951(2) 176(3) yes
O5 H22 O4W 2_666 0.81(3) 1.87(3) 2.667(2) 169(3) yes
O5W H19B O8 . 0.840(10) 1.950(10) 2.775(3) 168(3) yes
O5W H19A O9 1_565 0.840(10) 1.980(10) 2.815(3) 174(4) yes
O6 H21 O4 . 0.90(4) 1.76(4) 2.576(2) 149(3) yes
O6W H20A O5W 1_545 0.850(10) 2.010(10) 2.838(3) 166(3) yes
O6W H20B O11 2_655 0.850(10) 1.920(10) 2.756(2) 170(3) yes
O10 H24 O9 2 0.82(3) 1.94(3) 2.739(2) 163(3) yes
O12 H23 O11 . 0.80(3) 1.89(4) 2.627(3) 152(3) yes

loop_
_geom_torsion_atom_site_label_1
_geom_torsion_atom_site_label_2
_geom_torsion_atom_site_label_3
_geom_torsion_atom_site_label_4
_geom_torsion_site_symmetry_1
_geom_torsion_site_symmetry_4
_geom_torsion
_geom_torsion_publ_flag
O2 S1 O1 Sr1 . . 81.4(2) no
O3 S1 O1 Sr1 . . -150.2(2) no
C5 S1 O1 Sr1 . . -34.5(2) no
O7 Sr1 O1 S1 . . -149.2(2) no
O1W Sr1 O1 S1 . . -60.5(2) no
O2 Sr1 O1 S1 1_545 . 105.5(2) no
O4 Sr1 O1 S1 2_666 . 62.7(2) no
O2W Sr1 O1 S1 . . -77.4(3) no
O4W Sr1 O1 S1 . . 2.4(2) no
O3W Sr1 O1 S1 . . 136.4(2) no
O1 S1 O2 Sr1 . 1_565 151.77(14) no
O3 S1 O2 Sr1 . 1_565 23.69(19) no
C5 S1 O2 Sr1 . 1_565 -92.15(17) no
O8 S2 O7 Sr1 . . 21.5(5) no
O9 S2 O7 Sr1 . . -104.3(5) no
C12 S2 O7 Sr1 . . 138.8(5) no
O1W Sr1 O7 S2 . . -102.9(5) no
O2 Sr1 O7 S2 1_545 . 112.8(5) no
O1 Sr1 O7 S2 . . -30.3(5) no
O4 Sr1 O7 S2 2_666 . 33.2(5) no
O2W Sr1 O7 S2 . . -179.6(5) no
O4W Sr1 O7 S2 . . -155.6(4) no
O3W Sr1 O7 S2 . . 41.6(5) no
C6 C1 C2 O6 . . -179.3(2) no
C7 C1 C2 O6 . . -0.4(3) no
C6 C1 C2 C3 . . 0.5(3) no
C7 C1 C2 C3 . . 179.4(2) no
O6 C2 C3 C4 . . 179.9(2) no
C1 C2 C3 C4 . . 0.1(4) no
C2 C3 C4 C5 . . -0.4(4) no
C3 C4 C5 C6 . . 0.0(3) no
C3 C4 C5 S1 . . -178.18(18) no
O1 S1 C5 C6 . . -111.72(18) no
O2 S1 C5 C6 . . 127.82(17) no
O3 S1 C5 C6 . . 7.72(19) no
O1 S1 C5 C4 . . 66.49(19) no
O2 S1 C5 C4 . . -53.97(19) no
O3 S1 C5 C4 . . -174.08(17) no
C4 C5 C6 C1 . . 0.6(3) no
S1 C5 C6 C1 . . 178.76(15) no
C2 C1 C6 C5 . . -0.8(3) no
C7 C1 C6 C5 . . -179.68(19) no
Sr1 O4 C7 O5 2_666 . -0.1(4) no
Sr1 O4 C7 C1 2_666 . -179.60(16) no
C2 C1 C7 O4 . . 0.6(3) no
C6 C1 C7 O4 . . 179.47(19) no
C2 C1 C7 O5 . . -178.97(19) no
C6 C1 C7 O5 . . -0.1(3) no
C13 C8 C9 O12 . . -179.4(2) no
C14 C8 C9 O12 . . 0.8(3) no
C13 C8 C9 C10 . . 0.3(3) no
C14 C8 C9 C10 . . -179.5(2) no
O12 C9 C10 C11 . . -179.9(2) no
C8 C9 C10 C11 . . 0.4(4) no
C9 C10 C11 C12 . . -0.5(4) no
C10 C11 C12 C13 . . 0.1(3) no
C10 C11 C12 S2 . . 179.08(18) no
O7 S2 C12 C13 . . -176.13(17) no
O8 S2 C12 C13 . . -54.4(2) no
O9 S2 C12 C13 . . 63.7(2) no
O7 S2 C12 C11 . . 4.8(2) no
O8 S2 C12 C11 . . 126.6(2) no
O9 S2 C12 C11 . . -115.3(2) no
C11 C12 C13 C8 . . 0.6(3) no
S2 C12 C13 C8 . . -178.45(17) no
C9 C8 C13 C12 . . -0.8(3) no
C14 C8 C13 C12 . . 179.0(2) no
C13 C8 C14 O11 . . -179.8(2) no
C9 C8 C14 O11 . . 0.1(3) no
C13 C8 C14 O10 . . 0.0(3) no
C9 C8 C14 O10 . . 179.8(2) no
